data_2229532
loop_
_publ_author_name
'Shahverdizadeh, Gholam Hossein'
'Bikas, Rahman'
'Eivazi, Maryam'
'Mahboubi Anarjan, Parisa'
'Notash, Behrouz'

_publ_section_title
;
 (<i>E</i>)-<i>N</i>'-[(2-Hydroxynaphthalen-1-yl)methylidene]-4-methylbenzenesulfonohydrazide
;
_journal_coeditor_code VM2077
_journal_issue 3
_journal_name_full 'Acta Crystallographica Section E'
_journal_page_first o713
_journal_paper_doi 10.1107/S1600536811006088
_journal_volume 67
_journal_year 2011
_chemical_formula_iupac 'C18 H16 N2 O3 S'
_chemical_formula_moiety 'C18 H16 N2 O3 S'
_chemical_formula_sum 'C18 H16 N2 O3 S'
_chemical_formula_weight 340.40
_chemical_name_systematic
;
(<i>E</i>)-<i>N</i>'-[(2-Hydroxynaphthalen-1-yl)methylidene]-4-
methylbenzenesulfonohydrazide
;
_space_group_IT_number 14
_symmetry_cell_setting monoclinic
_symmetry_space_group_name_Hall '-P 2ybc'
_symmetry_space_group_name_H-M 'P 1 21/c 1'
_atom_sites_solution_hydrogens geom
_atom_sites_solution_primary direct
_atom_sites_solution_secondary difmap
_audit_creation_method SHELXL-97
_cell_angle_alpha 90.00
_cell_angle_beta 103.86(3)
_cell_angle_gamma 90.00
_cell_formula_units_Z 4
_cell_length_a 15.740(3)
_cell_length_b 10.573(2)
_cell_length_c 10.322(2)
_cell_measurement_reflns_used 4474
_cell_measurement_temperature 298(2)
_cell_measurement_theta_max 29.24
_cell_measurement_theta_min 2.34
_cell_volume 1667.8(6)
_computing_cell_refinement 'X-AREA (Stoe & Cie, 2005)'
_computing_data_collection 'X-AREA (Stoe & Cie, 2005)'
_computing_data_reduction 'X-AREA (Stoe & Cie, 2005)'
_computing_molecular_graphics 'ORTEP-3 for Windows (Farrugia, 1997)'
_computing_publication_material 'WinGX (Farrugia, 1999)'
_computing_structure_refinement 'SHELXL97 (Sheldrick, 2008)'
_computing_structure_solution 'SHELXS97 (Sheldrick, 2008)'
_diffrn_ambient_temperature 298(2)
_diffrn_detector_area_resol_mean '0.15 mm'
_diffrn_measured_fraction_theta_full 0.987
_diffrn_measured_fraction_theta_max 0.987
_diffrn_measurement_device_type 'Stoe IPDS 2T'
_diffrn_measurement_method 'rotation method'
_diffrn_radiation_monochromator graphite
_diffrn_radiation_source 'fine-focus sealed tube'
_diffrn_radiation_type MoK\a
_diffrn_radiation_wavelength 0.71073
_diffrn_reflns_av_R_equivalents 0.0800
_diffrn_reflns_av_sigmaI/netI 0.0728
_diffrn_reflns_limit_h_max 21
_diffrn_reflns_limit_h_min -21
_diffrn_reflns_limit_k_max 13
_diffrn_reflns_limit_k_min -14
_diffrn_reflns_limit_l_max 14
_diffrn_reflns_limit_l_min -13
_diffrn_reflns_number 13245
_diffrn_reflns_theta_full 29.24
_diffrn_reflns_theta_max 29.24
_diffrn_reflns_theta_min 2.34
_exptl_absorpt_coefficient_mu 0.212
_exptl_absorpt_correction_T_max 0.957
_exptl_absorpt_correction_T_min 0.935
_exptl_absorpt_correction_type numerical
_exptl_absorpt_process_details '(X-SHAPE; Stoe & Cie, 2005)'
_exptl_crystal_colour yellow
_exptl_crystal_density_diffrn 1.356
_exptl_crystal_density_method 'not measured'
_exptl_crystal_description plate
_exptl_crystal_F_000 712
_exptl_crystal_size_max 0.35
_exptl_crystal_size_mid 0.25
_exptl_crystal_size_min 0.2
_refine_diff_density_max 0.347
_refine_diff_density_min -0.277
_refine_ls_extinction_method none
_refine_ls_goodness_of_fit_ref 0.918
_refine_ls_hydrogen_treatment constr
_refine_ls_matrix_type full
_refine_ls_number_parameters 219
_refine_ls_number_reflns 4474
_refine_ls_number_restraints 0
_refine_ls_restrained_S_all 0.918
_refine_ls_R_factor_all 0.1086
_refine_ls_R_factor_gt 0.0531
_refine_ls_shift/su_max 0.000
_refine_ls_shift/su_mean 0.000
_refine_ls_structure_factor_coef Fsqd
_refine_ls_weighting_details 'calc w=1/[\s^2^(Fo^2^)+(0.0771P)^2^+0.0000P] where P=(Fo^2^+2Fc^2^)/3'
_refine_ls_weighting_scheme calc
_refine_ls_wR_factor_gt 0.1238
_refine_ls_wR_factor_ref 0.1433
_reflns_number_gt 2439
_reflns_number_total 4474
_reflns_threshold_expression I>2\s(I)
_cod_data_source_file vm2077.cif
_cod_data_source_block I
_cod_original_sg_symbol_H-M 'P 21/c'
_cod_database_code 2229532
_cod_database_fobs_code 2229532

loop_
_symmetry_equiv_pos_as_xyz
'x, y, z'
'-x, y+1/2, -z+1/2'
'-x, -y, -z'
'x, -y-1/2, z-1/2'

loop_
_atom_site_type_symbol
_atom_site_label
_atom_site_fract_x
_atom_site_fract_y
_atom_site_fract_z
_atom_site_U_iso_or_equiv
_atom_site_adp_type
_atom_site_calc_flag
_atom_site_refinement_flags
_atom_site_occupancy
_atom_site_disorder_assembly
_atom_site_disorder_group
C C6 0.41858(14) 0.4904(3) 0.3196(2) 0.0705(8) Uani d . 1 . .
H H6 0.4426 0.4414 0.2626 0.085 Uiso calc R 1 . .
S S1 0.34568(3) 0.27206(7) 0.38051(5) 0.0577(2) Uani d . 1 . .
O O2 0.31790(11) 0.23002(19) 0.49498(15) 0.0713(5) Uani d . 1 . .
N N1 0.26101(10) 0.25594(19) 0.25177(17) 0.0534(5) Uani d . 1 . .
H H1A 0.2632 0.2147 0.1808 0.064 Uiso calc R 1 . .
O O1 0.41463(10) 0.2084(2) 0.34045(19) 0.0783(6) Uani d . 1 . .
N N2 0.18558(10) 0.31574(17) 0.26935(16) 0.0474(4) Uani d . 1 . .
C C8 0.11925(12) 0.3191(2) 0.16968(19) 0.0436(5) Uani d . 1 . .
H H8 0.1228 0.2816 0.0896 0.052 Uiso calc R 1 . .
C C9 0.03862(12) 0.38038(19) 0.17943(18) 0.0414(4) Uani d . 1 . .
O O3 0.10297(10) 0.45363(19) 0.40269(14) 0.0656(5) Uani d . 1 . .
H H3 0.1464 0.4217 0.3853 0.098 Uiso calc R 1 . .
C C18 -0.03826(12) 0.37537(19) 0.07041(19) 0.0429(4) Uani d . 1 . .
C C7 0.36860(12) 0.4348(3) 0.39778(19) 0.0553(6) Uani d . 1 . .
C C17 -0.04179(15) 0.3112(2) -0.0504(2) 0.0539(6) Uani d . 1 . .
H H17 0.0077 0.2688 -0.0618 0.065 Uiso calc R 1 . .
C C10 0.03447(13) 0.4460(2) 0.29415(19) 0.0489(5) Uani d . 1 . .
C C1 0.33366(15) 0.5089(3) 0.4823(2) 0.0660(7) Uani d . 1 . .
H H1 0.3007 0.4723 0.5361 0.079 Uiso calc R 1 . .
C C11 -0.04155(15) 0.5093(2) 0.3048(2) 0.0610(6) Uani d . 1 . .
H H11 -0.0425 0.5538 0.3821 0.073 Uiso calc R 1 . .
C C15 -0.19112(16) 0.3721(3) -0.1373(3) 0.0675(7) Uani d . 1 . .
H H15 -0.2415 0.3704 -0.2062 0.081 Uiso calc R 1 . .
C C13 -0.11516(13) 0.4395(2) 0.0837(2) 0.0500(5) Uani d . 1 . .
C C14 -0.19068(14) 0.4359(3) -0.0229(3) 0.0637(7) Uani d . 1 . .
H H14 -0.2410 0.4779 -0.0145 0.076 Uiso calc R 1 . .
C C12 -0.11397(15) 0.5057(2) 0.2025(2) 0.0598(6) Uani d . 1 . .
H H12 -0.1641 0.5481 0.2110 0.072 Uiso calc R 1 . .
C C16 -0.11621(17) 0.3097(3) -0.1513(2) 0.0653(7) Uani d . 1 . .
H H16 -0.1166 0.2664 -0.2299 0.078 Uiso calc R 1 . .
C C3 0.39614(15) 0.6954(3) 0.4084(3) 0.0700(8) Uani d . 1 . .
C C5 0.43222(16) 0.6196(3) 0.3274(3) 0.0787(9) Uani d . 1 . .
H H5 0.4668 0.6565 0.2762 0.094 Uiso calc R 1 . .
C C2 0.34799(17) 0.6369(3) 0.4863(3) 0.0738(8) Uani d . 1 . .
H H2 0.3243 0.6860 0.5437 0.089 Uiso calc R 1 . .
C C4 0.4090(2) 0.8355(4) 0.4087(4) 0.0969(10) Uani d . 1 . .
H H4A 0.3725 0.8711 0.3290 0.145 Uiso calc R 1 . .
H H4B 0.4692 0.8539 0.4117 0.145 Uiso calc R 1 . .
H H4C 0.3937 0.8715 0.4854 0.145 Uiso calc R 1 . .

loop_
_atom_site_aniso_label
_atom_site_aniso_U_11
_atom_site_aniso_U_22
_atom_site_aniso_U_33
_atom_site_aniso_U_12
_atom_site_aniso_U_13
_atom_site_aniso_U_23
C6 0.0495(12) 0.105(3) 0.0628(15) 0.0036(13) 0.0256(11) 0.0034(14)
S1 0.0488(3) 0.0843(5) 0.0418(3) 0.0121(3) 0.0145(2) 0.0078(3)
O2 0.0796(10) 0.0930(15) 0.0447(9) 0.0094(9) 0.0215(8) 0.0149(8)
N1 0.0489(9) 0.0698(14) 0.0440(9) 0.0081(8) 0.0159(7) -0.0049(9)
O1 0.0576(9) 0.1076(16) 0.0717(11) 0.0291(9) 0.0196(8) 0.0054(10)
N2 0.0468(8) 0.0557(12) 0.0426(9) 0.0048(7) 0.0168(7) 0.0009(8)
C8 0.0503(10) 0.0455(13) 0.0370(10) 0.0002(9) 0.0145(8) 0.0005(8)
C9 0.0483(10) 0.0396(12) 0.0377(9) 0.0012(8) 0.0133(8) 0.0014(8)
O3 0.0641(9) 0.0914(14) 0.0413(8) 0.0074(9) 0.0124(7) -0.0137(8)
C18 0.0508(10) 0.0363(12) 0.0429(10) 0.0012(8) 0.0138(8) 0.0052(8)
C7 0.0388(9) 0.0851(19) 0.0410(10) 0.0006(10) 0.0075(8) 0.0010(11)
C17 0.0605(12) 0.0487(14) 0.0489(12) 0.0027(10) 0.0059(9) -0.0041(10)
C10 0.0554(11) 0.0537(14) 0.0398(10) 0.0019(9) 0.0157(9) 0.0001(9)
C1 0.0621(13) 0.092(2) 0.0478(12) -0.0105(13) 0.0207(10) -0.0082(12)
C11 0.0748(15) 0.0609(17) 0.0533(13) 0.0125(12) 0.0269(11) -0.0063(11)
C15 0.0601(13) 0.0675(19) 0.0645(15) -0.0075(12) -0.0053(11) 0.0088(13)
C13 0.0517(11) 0.0447(14) 0.0549(12) 0.0014(9) 0.0151(9) 0.0091(10)
C14 0.0495(11) 0.0630(18) 0.0763(16) 0.0046(11) 0.0106(11) 0.0169(13)
C12 0.0584(12) 0.0594(16) 0.0669(15) 0.0153(11) 0.0255(11) 0.0050(12)
C16 0.0759(15) 0.0604(17) 0.0513(13) -0.0027(12) -0.0011(11) -0.0032(11)
C3 0.0472(12) 0.096(2) 0.0622(15) -0.0087(12) 0.0032(11) 0.0008(14)
C5 0.0523(13) 0.105(3) 0.0819(19) -0.0119(14) 0.0222(13) 0.0181(17)
C2 0.0712(15) 0.094(2) 0.0565(14) -0.0097(15) 0.0160(12) -0.0129(14)
C4 0.0861(19) 0.099(3) 0.098(2) -0.0163(18) 0.0068(17) 0.0056(19)

loop_
_atom_type_symbol
_atom_type_description
_atom_type_scat_dispersion_real
_atom_type_scat_dispersion_imag
_atom_type_scat_source
C C 0.0033 0.0016 'International Tables Vol C Tables 4.2.6.8 and 6.1.1.4'
H H 0.0000 0.0000 'International Tables Vol C Tables 4.2.6.8 and 6.1.1.4'
S S 0.1246 0.1234 'International Tables Vol C Tables 4.2.6.8 and 6.1.1.4'
N N 0.0061 0.0033 'International Tables Vol C Tables 4.2.6.8 and 6.1.1.4'
O O 0.0106 0.0060 'International Tables Vol C Tables 4.2.6.8 and 6.1.1.4'

loop_
_geom_angle_atom_site_label_1
_geom_angle_atom_site_label_2
_geom_angle_atom_site_label_3
_geom_angle_site_symmetry_1
_geom_angle_site_symmetry_3
_geom_angle
_geom_angle_publ_flag
C5 C6 C7 . . 119.2(3) ?
C5 C6 H6 . . 120.4 ?
C7 C6 H6 . . 120.4 ?
O1 S1 O2 . . 120.06(12) ?
O1 S1 N1 . . 104.04(10) ?
O2 S1 N1 . . 106.64(10) ?
O1 S1 C7 . . 109.94(12) ?
O2 S1 C7 . . 108.50(11) ?
N1 S1 C7 . . 106.82(10) ?
N2 N1 S1 . . 113.38(13) ?
N2 N1 H1A . . 123.3 ?
S1 N1 H1A . . 123.3 ?
C8 N2 N1 . . 117.67(17) ?
N2 C8 C9 . . 121.08(18) ?
N2 C8 H8 . . 119.5 ?
C9 C8 H8 . . 119.5 ?
C10 C9 C18 . . 118.81(18) ?
C10 C9 C8 . . 120.25(17) ?
C18 C9 C8 . . 120.94(17) ?
C10 O3 H3 . . 109.5 ?
C17 C18 C13 . . 117.44(18) ?
C17 C18 C9 . . 123.77(18) ?
C13 C18 C9 . . 118.79(18) ?
C1 C7 C6 . . 119.7(3) ?
C1 C7 S1 . . 121.08(19) ?
C6 C7 S1 . . 119.2(2) ?
C16 C17 C18 . . 121.6(2) ?
C16 C17 H17 . . 119.2 ?
C18 C17 H17 . . 119.2 ?
O3 C10 C9 . . 122.90(18) ?
O3 C10 C11 . . 115.60(19) ?
C9 C10 C11 . . 121.50(19) ?
C2 C1 C7 . . 119.4(2) ?
C2 C1 H1 . . 120.3 ?
C7 C1 H1 . . 120.3 ?
C12 C11 C10 . . 120.1(2) ?
C12 C11 H11 . . 120.0 ?
C10 C11 H11 . . 120.0 ?
C14 C15 C16 . . 119.9(2) ?
C14 C15 H15 . . 120.1 ?
C16 C15 H15 . . 120.1 ?
C12 C13 C14 . . 121.6(2) ?
C12 C13 C18 . . 119.13(18) ?
C14 C13 C18 . . 119.3(2) ?
C15 C14 C13 . . 121.2(2) ?
C15 C14 H14 . . 119.4 ?
C13 C14 H14 . . 119.4 ?
C11 C12 C13 . . 121.7(2) ?
C11 C12 H12 . . 119.2 ?
C13 C12 H12 . . 119.2 ?
C17 C16 C15 . . 120.6(2) ?
C17 C16 H16 . . 119.7 ?
C15 C16 H16 . . 119.7 ?
C5 C3 C2 . . 117.3(3) ?
C5 C3 C4 . . 120.1(3) ?
C2 C3 C4 . . 122.5(3) ?
C3 C5 C6 . . 122.0(3) ?
C3 C5 H5 . . 119.0 ?
C6 C5 H5 . . 119.0 ?
C1 C2 C3 . . 122.4(3) ?
C1 C2 H2 . . 118.8 ?
C3 C2 H2 . . 118.8 ?
C3 C4 H4A . . 109.5 ?
C3 C4 H4B . . 109.5 ?
H4A C4 H4B . . 109.5 ?
C3 C4 H4C . . 109.5 ?
H4A C4 H4C . . 109.5 ?
H4B C4 H4C . . 109.5 ?

loop_
_geom_bond_atom_site_label_1
_geom_bond_atom_site_label_2
_geom_bond_site_symmetry_2
_geom_bond_distance
_geom_bond_publ_flag
C6 C5 . 1.383(4) ?
C6 C7 . 1.386(3) ?
C6 H6 . 0.9300 ?
S1 O1 . 1.4204(17) ?
S1 O2 . 1.4257(17) ?
S1 N1 . 1.6499(18) ?
S1 C7 . 1.758(3) ?
N1 N2 . 1.395(2) ?
N1 H1A . 0.8600 ?
N2 C8 . 1.279(2) ?
C8 C9 . 1.450(3) ?
C8 H8 . 0.9300 ?
C9 C10 . 1.387(3) ?
C9 C18 . 1.443(3) ?
O3 C10 . 1.358(2) ?
O3 H3 . 0.8200 ?
C18 C17 . 1.409(3) ?
C18 C13 . 1.422(3) ?
C7 C1 . 1.382(3) ?
C17 C16 . 1.368(3) ?
C17 H17 . 0.9300 ?
C10 C11 . 1.398(3) ?
C1 C2 . 1.370(4) ?
C1 H1 . 0.9300 ?
C11 C12 . 1.356(3) ?
C11 H11 . 0.9300 ?
C15 C14 . 1.359(4) ?
C15 C16 . 1.389(4) ?
C15 H15 . 0.9300 ?
C13 C12 . 1.408(3) ?
C13 C14 . 1.413(3) ?
C14 H14 . 0.9300 ?
C12 H12 . 0.9300 ?
C16 H16 . 0.9300 ?
C3 C5 . 1.375(4) ?
C3 C2 . 1.376(4) ?
C3 C4 . 1.496(5) ?
C5 H5 . 0.9300 ?
C2 H2 . 0.9300 ?
C4 H4A . 0.9600 ?
C4 H4B . 0.9600 ?
C4 H4C . 0.9600 ?

loop_
_geom_hbond_atom_site_label_D
_geom_hbond_atom_site_label_H
_geom_hbond_atom_site_label_A
_geom_hbond_site_symmetry_A
_geom_hbond_distance_DH
_geom_hbond_distance_HA
_geom_hbond_distance_DA
_geom_hbond_angle_DHA
_geom_hbond_publ_flag
O3 H3 N2 . 0.82 1.85 2.563(2) 144.7 yes
N1 H1A O2 4_565 0.86 2.36 2.998(2) 131.6 yes
C15 H15 Cg1 3_565 0.92 2.72 3.625(3) 164 yes
C16 H16 Cg2 4_565 0.92 2.75 3.501(3) 139 yes

loop_
_geom_torsion_atom_site_label_1
_geom_torsion_atom_site_label_2
_geom_torsion_atom_site_label_3
_geom_torsion_atom_site_label_4
_geom_torsion_site_symmetry_1
_geom_torsion_site_symmetry_2
_geom_torsion_site_symmetry_3
_geom_torsion_site_symmetry_4
_geom_torsion
_geom_torsion_publ_flag
O1 S1 N1 N2 . . . . -178.38(16) ?
O2 S1 N1 N2 . . . . 53.77(18) ?
C7 S1 N1 N2 . . . . -62.10(17) ?
S1 N1 N2 C8 . . . . 173.14(15) ?
N1 N2 C8 C9 . . . . -179.48(18) ?
N2 C8 C9 C10 . . . . 5.5(3) ?
N2 C8 C9 C18 . . . . -175.04(19) ?
C10 C9 C18 C17 . . . . -179.7(2) ?
C8 C9 C18 C17 . . . . 0.8(3) ?
C10 C9 C18 C13 . . . . 0.9(3) ?
C8 C9 C18 C13 . . . . -178.56(19) ?
C5 C6 C7 C1 . . . . -0.3(3) ?
C5 C6 C7 S1 . . . . 176.16(18) ?
O1 S1 C7 C1 . . . . -154.14(17) ?
O2 S1 C7 C1 . . . . -21.0(2) ?
N1 S1 C7 C1 . . . . 93.57(18) ?
O1 S1 C7 C6 . . . . 29.5(2) ?
O2 S1 C7 C6 . . . . 162.58(17) ?
N1 S1 C7 C6 . . . . -82.81(18) ?
C13 C18 C17 C16 . . . . -0.3(3) ?
C9 C18 C17 C16 . . . . -179.7(2) ?
C18 C9 C10 O3 . . . . 178.6(2) ?
C8 C9 C10 O3 . . . . -1.9(3) ?
C18 C9 C10 C11 . . . . -1.5(3) ?
C8 C9 C10 C11 . . . . 178.0(2) ?
C6 C7 C1 C2 . . . . 0.9(3) ?
S1 C7 C1 C2 . . . . -175.48(18) ?
O3 C10 C11 C12 . . . . -179.0(2) ?
C9 C10 C11 C12 . . . . 1.1(4) ?
C17 C18 C13 C12 . . . . -179.4(2) ?
C9 C18 C13 C12 . . . . 0.0(3) ?
C17 C18 C13 C14 . . . . 0.2(3) ?
C9 C18 C13 C14 . . . . 179.6(2) ?
C16 C15 C14 C13 . . . . -0.4(4) ?
C12 C13 C14 C15 . . . . 179.7(2) ?
C18 C13 C14 C15 . . . . 0.1(4) ?
C10 C11 C12 C13 . . . . -0.1(4) ?
C14 C13 C12 C11 . . . . 180.0(2) ?
C18 C13 C12 C11 . . . . -0.4(4) ?
C18 C17 C16 C15 . . . . 0.1(4) ?
C14 C15 C16 C17 . . . . 0.3(4) ?
C2 C3 C5 C6 . . . . 2.3(4) ?
C4 C3 C5 C6 . . . . -177.0(2) ?
C7 C6 C5 C3 . . . . -1.4(4) ?
C7 C1 C2 C3 . . . . 0.1(4) ?
C5 C3 C2 C1 . . . . -1.7(4) ?
C4 C3 C2 C1 . . . . 177.6(2) ?

loop_
_cod_related_entry_id
_cod_related_entry_database
_cod_related_entry_code
1 ChemSpider 12230761
